data_4514287
loop_
_publ_author_name
'Mali, Prakash R.'
'Shirsat, Prashishkumar K.'
'Khomane, Navnath'
'Nayak, Lakshama'
'Nanubolu, Jagadeesh Babu'
'Meshram, H. M.'

_publ_section_title
;
 1,3-Dipolar Cycloaddition Reactions for the Synthesis of Novel Oxindole
 Derivatives and Their Cytotoxic Properties.
;
_journal_issue 10
_journal_name_full 'ACS combinatorial science'
_journal_page_first 633
_journal_page_last 639
_journal_paper_doi 10.1021/acscombsci.7b00044
_journal_volume 19
_journal_year 2017
_chemical_formula_moiety 'C18 H17 Cl N2 O5'
_chemical_formula_sum 'C18 H17 Cl N2 O5'
_chemical_formula_weight 376.79
_chemical_name_systematic
'dimethyl 5-chloro-2-oxo-5',6',7',7a'tetrahydrospiro[indoline-3,3'-pyrrolizine]-1',2'-dicarboxylate'
_space_group_crystal_system triclinic
_space_group_IT_number 2
_space_group_name_Hall '-P 1'
_space_group_name_H-M_alt 'P -1'
_symmetry_space_group_name_Hall '-P 1'
_symmetry_space_group_name_H-M 'P -1'
_atom_sites_solution_hydrogens mixed
_audit_creation_method SHELXL-2014/7
_cell_angle_alpha 81.458(4)
_cell_angle_beta 72.948(4)
_cell_angle_gamma 86.293(4)
_cell_formula_units_Z 2
_cell_length_a 9.060(2)
_cell_length_b 10.055(2)
_cell_length_c 10.287(3)
_cell_measurement_reflns_used 4289
_cell_measurement_temperature 293(2)
_cell_measurement_theta_max 27.98
_cell_measurement_theta_min 2.35
_cell_volume 885.8(4)
_computing_cell_refinement 'Bruker SMART'
_computing_data_collection 'Bruker SMART'
_computing_data_reduction 'Bruker SAINT'
_computing_molecular_graphics 'SHELXL-2014/7 (Sheldrick, 2014)'
_computing_publication_material 'SHELXL-2014/7 (Sheldrick, 2014)'
_computing_structure_refinement 'SHELXL-2014/7 (Sheldrick, 2014)'
_computing_structure_solution 'SHELXS-97 (Sheldrick, 1990)'
_diffrn_ambient_temperature 293(2)
_diffrn_measured_fraction_theta_full 0.996
_diffrn_measured_fraction_theta_max 0.996
_diffrn_measurement_device_type 'CCD area detector'
_diffrn_measurement_method 'phi and omega scans'
_diffrn_radiation_type MoK\a
_diffrn_radiation_wavelength 0.71073
_diffrn_reflns_av_R_equivalents 0.0167
_diffrn_reflns_av_unetI/netI 0.0178
_diffrn_reflns_Laue_measured_fraction_full 0.996
_diffrn_reflns_Laue_measured_fraction_max 0.996
_diffrn_reflns_limit_h_max 10
_diffrn_reflns_limit_h_min -10
_diffrn_reflns_limit_k_max 11
_diffrn_reflns_limit_k_min -11
_diffrn_reflns_limit_l_max 12
_diffrn_reflns_limit_l_min -12
_diffrn_reflns_number 8477
_diffrn_reflns_point_group_measured_fraction_full 0.996
_diffrn_reflns_point_group_measured_fraction_max 0.996
_diffrn_reflns_theta_full 25.000
_diffrn_reflns_theta_max 25.000
_diffrn_reflns_theta_min 2.049
_diffrn_source 'fine-focus sealed tube'
_exptl_absorpt_coefficient_mu 0.248
_exptl_absorpt_correction_T_max 0.938
_exptl_absorpt_correction_T_min 0.919
_exptl_absorpt_correction_type multi-scan
_exptl_absorpt_process_details 'Bruker AXS SADABS program'
_exptl_crystal_colour colourless
_exptl_crystal_density_diffrn 1.413
_exptl_crystal_description block
_exptl_crystal_F_000 392
_exptl_crystal_size_max 0.340
_exptl_crystal_size_mid 0.300
_exptl_crystal_size_min 0.260
_refine_diff_density_max 0.503
_refine_diff_density_min -0.283
_refine_diff_density_rms 0.053
_refine_ls_extinction_method none
_refine_ls_goodness_of_fit_ref 1.061
_refine_ls_hydrogen_treatment mixed
_refine_ls_matrix_type full
_refine_ls_number_parameters 241
_refine_ls_number_reflns 3117
_refine_ls_number_restraints 0
_refine_ls_restrained_S_all 1.061
_refine_ls_R_factor_all 0.0618
_refine_ls_R_factor_gt 0.0554
_refine_ls_shift/su_max 0.000
_refine_ls_shift/su_mean 0.000
_refine_ls_structure_factor_coef Fsqd
_refine_ls_weighting_details 'w=1/[\s^2^(Fo^2^)+(0.0859P)^2^+0.4993P] where P=(Fo^2^+2Fc^2^)/3'
_refine_ls_weighting_scheme calc
_refine_ls_wR_factor_gt 0.1512
_refine_ls_wR_factor_ref 0.1566
_reflns_Friedel_coverage 0.000
_reflns_number_gt 2711
_reflns_number_total 3117
_reflns_threshold_expression 'I > 2\s(I)'
_cod_data_source_file co7b00044_si_001.cif
_cod_data_source_block BA70M
_cod_database_code 4514287
_shelx_shelxl_version_number 2014/7
_shelx_space_group_comment
;
The symmetry employed for this shelxl refinement is uniquely defined
by the following loop, which should always be used as a source of
symmetry information in preference to the above space-group names.
They are only intended as comments.
;
_shelx_estimated_absorpt_t_min 0.920
_shelx_estimated_absorpt_t_max 0.938
_exptl_absorpt_special_details 'Sheldrick,G.M.,(2003),University of gottingen,Germany'

loop_
_space_group_symop_operation_xyz
'x, y, z'
'-x, -y, -z'

loop_
_atom_site_label
_atom_site_type_symbol
_atom_site_fract_x
_atom_site_fract_y
_atom_site_fract_z
_atom_site_U_iso_or_equiv
_atom_site_adp_type
_atom_site_occupancy
_atom_site_site_symmetry_order
_atom_site_calc_flag
_atom_site_refinement_flags_posn
_atom_site_refinement_flags_adp
C1 C 1.0500(3) 0.1938(2) 0.2015(2) 0.0434(6) Uani 1 1 d . .
H1 H 1.0749 0.2762 0.1467 0.052 Uiso 1 1 calc R U
C2 C 1.1639(3) 0.1016(3) 0.2217(3) 0.0460(6) Uani 1 1 d . .
C3 C 1.1288(3) -0.0223(3) 0.3000(3) 0.0518(6) Uani 1 1 d . .
H3 H 1.2077 -0.0836 0.3092 0.062 Uiso 1 1 calc R U
C4 C 0.9764(3) -0.0554(3) 0.3649(3) 0.0507(6) Uani 1 1 d . .
H4 H 0.9513 -0.1384 0.4182 0.061 Uiso 1 1 calc R U
C5 C 0.8638(3) 0.0372(2) 0.3484(2) 0.0392(5) Uani 1 1 d . .
C6 C 0.8992(3) 0.1600(2) 0.2648(2) 0.0382(5) Uani 1 1 d . .
C7 C 0.7502(3) 0.2388(2) 0.2663(2) 0.0385(5) Uani 1 1 d . .
C8 C 0.6297(3) 0.1462(2) 0.3763(2) 0.0399(5) Uani 1 1 d . .
C9 C 0.7450(2) 0.3794(2) 0.3034(2) 0.0383(5) Uani 1 1 d . .
C10 C 0.7686(3) 0.4000(2) 0.4352(2) 0.0438(6) Uani 1 1 d . .
C11 C 0.7629(5) 0.5591(3) 0.5831(3) 0.0777(10) Uani 1 1 d . .
H11A H 0.6914 0.5055 0.6569 0.116 Uiso 1 1 calc R U
H11B H 0.7386 0.6527 0.5894 0.116 Uiso 1 1 calc R U
H11C H 0.8660 0.5395 0.5890 0.116 Uiso 1 1 calc R U
C12 C 0.7121(3) 0.4697(2) 0.2080(2) 0.0416(5) Uani 1 1 d . .
C13 C 0.6824(3) 0.4044(2) 0.0973(3) 0.0456(6) Uani 1 1 d . .
H13 H 0.5747 0.4222 0.0972 0.055 Uiso 1 1 calc R U
C14 C 0.7868(4) 0.4351(3) -0.0482(3) 0.0591(7) Uani 1 1 d . .
H14A H 0.7449 0.5085 -0.1002 0.071 Uiso 1 1 calc R U
H14B H 0.8898 0.4572 -0.0492 0.071 Uiso 1 1 calc R U
C15 C 0.7875(4) 0.3035(3) -0.1038(3) 0.0600(7) Uani 1 1 d . .
H15A H 0.6947 0.2957 -0.1307 0.072 Uiso 1 1 calc R U
H15B H 0.8771 0.2953 -0.1819 0.072 Uiso 1 1 calc R U
C16 C 0.7933(4) 0.1993(3) 0.0167(3) 0.0586(7) Uani 1 1 d . .
H16A H 0.7470 0.1164 0.0122 0.070 Uiso 1 1 calc R U
H16B H 0.8990 0.1801 0.0185 0.070 Uiso 1 1 calc R U
C17 C 0.7103(3) 0.6209(3) 0.1995(3) 0.0514(6) Uani 1 1 d . .
C18 C 0.5591(5) 0.8155(3) 0.2346(4) 0.0863(11) Uani 1 1 d . .
H18A H 0.6604 0.8503 0.2167 0.129 Uiso 1 1 calc R U
H18B H 0.4945 0.8390 0.3206 0.129 Uiso 1 1 calc R U
H18C H 0.5154 0.8532 0.1624 0.129 Uiso 1 1 calc R U
Cl1 Cl 1.35739(8) 0.14469(9) 0.14952(9) 0.0728(3) Uani 1 1 d . .
H1N H 0.660(3) -0.031(3) 0.463(3) 0.048(8) Uiso 1 1 d . .
N1 N 0.7035(2) 0.0315(2) 0.4098(2) 0.0446(5) Uani 1 1 d . .
N2 N 0.7047(2) 0.26003(19) 0.1377(2) 0.0427(5) Uani 1 1 d . .
O1 O 0.49275(19) 0.17312(17) 0.41933(19) 0.0521(5) Uani 1 1 d . .
O2 O 0.7971(3) 0.3114(2) 0.5152(2) 0.0698(6) Uani 1 1 d . .
O3 O 0.7519(3) 0.52853(19) 0.4542(2) 0.0667(6) Uani 1 1 d . .
O4 O 0.8218(3) 0.6859(2) 0.1526(3) 0.0919(8) Uani 1 1 d . .
O5 O 0.5699(3) 0.6682(2) 0.2409(2) 0.0681(6) Uani 1 1 d . .

loop_
_atom_site_aniso_label
_atom_site_aniso_U_11
_atom_site_aniso_U_22
_atom_site_aniso_U_33
_atom_site_aniso_U_23
_atom_site_aniso_U_13
_atom_site_aniso_U_12
C1 0.0417(13) 0.0385(13) 0.0455(13) 0.0017(10) -0.0078(10) -0.0064(10)
C2 0.0369(12) 0.0541(15) 0.0457(13) -0.0091(11) -0.0086(10) -0.0008(11)
C3 0.0501(15) 0.0491(15) 0.0558(15) -0.0091(12) -0.0163(12) 0.0117(11)
C4 0.0596(16) 0.0356(12) 0.0511(14) 0.0026(10) -0.0115(12) 0.0006(11)
C5 0.0436(13) 0.0333(11) 0.0376(11) -0.0009(9) -0.0085(10) -0.0029(9)
C6 0.0417(12) 0.0338(11) 0.0369(11) -0.0010(9) -0.0092(9) -0.0041(9)
C7 0.0391(12) 0.0352(12) 0.0375(12) 0.0026(9) -0.0076(9) -0.0057(9)
C8 0.0405(13) 0.0367(12) 0.0383(12) 0.0014(9) -0.0067(10) -0.0068(10)
C9 0.0352(11) 0.0343(11) 0.0405(12) -0.0002(9) -0.0055(9) -0.0023(9)
C10 0.0493(14) 0.0374(13) 0.0440(13) -0.0020(10) -0.0149(11) 0.0035(10)
C11 0.119(3) 0.0618(19) 0.0644(19) -0.0221(15) -0.041(2) 0.0076(19)
C12 0.0382(12) 0.0403(13) 0.0423(12) 0.0007(10) -0.0089(10) 0.0000(10)
C13 0.0462(13) 0.0436(13) 0.0473(13) 0.0010(10) -0.0175(11) -0.0001(10)
C14 0.081(2) 0.0514(16) 0.0428(14) 0.0064(12) -0.0186(13) -0.0124(14)
C15 0.0751(19) 0.0619(17) 0.0453(15) -0.0073(12) -0.0194(13) -0.0074(14)
C16 0.078(2) 0.0493(15) 0.0508(15) -0.0100(12) -0.0208(14) 0.0008(14)
C17 0.0630(17) 0.0463(15) 0.0421(13) -0.0011(11) -0.0152(12) 0.0082(13)
C18 0.102(3) 0.0538(19) 0.108(3) -0.0259(19) -0.035(2) 0.0196(18)
Cl1 0.0374(4) 0.0860(6) 0.0864(6) -0.0010(4) -0.0097(3) -0.0027(3)
N1 0.0446(11) 0.0333(10) 0.0472(12) 0.0083(9) -0.0045(9) -0.0093(9)
N2 0.0479(11) 0.0382(10) 0.0426(11) 0.0008(8) -0.0158(9) -0.0065(8)
O1 0.0396(10) 0.0474(10) 0.0574(11) 0.0080(8) -0.0021(8) -0.0048(7)
O2 0.1153(18) 0.0479(11) 0.0514(11) -0.0039(9) -0.0369(12) 0.0153(11)
O3 0.1104(17) 0.0424(10) 0.0583(12) -0.0082(9) -0.0420(12) 0.0061(10)
O4 0.0790(16) 0.0448(12) 0.131(2) 0.0091(13) -0.0058(15) -0.0144(11)
O5 0.0674(13) 0.0498(11) 0.0863(15) -0.0128(10) -0.0219(11) 0.0112(10)

loop_
_atom_type_symbol
_atom_type_description
_atom_type_scat_dispersion_real
_atom_type_scat_dispersion_imag
_atom_type_scat_source
C C 0.0033 0.0016 'International Tables Vol C Tables 4.2.6.8 and 6.1.1.4'
H H 0.0000 0.0000 'International Tables Vol C Tables 4.2.6.8 and 6.1.1.4'
N N 0.0061 0.0033 'International Tables Vol C Tables 4.2.6.8 and 6.1.1.4'
O O 0.0106 0.0060 'International Tables Vol C Tables 4.2.6.8 and 6.1.1.4'
Cl Cl 0.1484 0.1585 'International Tables Vol C Tables 4.2.6.8 and 6.1.1.4'

loop_
_geom_angle_atom_site_label_1
_geom_angle_atom_site_label_2
_geom_angle_atom_site_label_3
_geom_angle
C6 C1 C2 117.9(2)
C6 C1 H1 121.1
C2 C1 H1 121.1
C3 C2 C1 121.8(2)
C3 C2 Cl1 119.1(2)
C1 C2 Cl1 119.1(2)
C2 C3 C4 120.1(2)
C2 C3 H3 120.0
C4 C3 H3 120.0
C5 C4 C3 118.2(2)
C5 C4 H4 120.9
C3 C4 H4 120.9
C4 C5 C6 121.6(2)
C4 C5 N1 129.0(2)
C6 C5 N1 109.3(2)
C1 C6 C5 120.4(2)
C1 C6 C7 130.7(2)
C5 C6 C7 108.85(19)
N2 C7 C9 103.34(17)
N2 C7 C6 117.32(19)
C9 C7 C6 114.73(19)
N2 C7 C8 108.46(18)
C9 C7 C8 111.99(18)
C6 C7 C8 101.14(17)
O1 C8 N1 127.0(2)
O1 C8 C7 125.1(2)
N1 C8 C7 107.92(19)
C12 C9 C10 128.8(2)
C12 C9 C7 111.0(2)
C10 C9 C7 120.10(19)
O2 C10 O3 124.2(2)
O2 C10 C9 123.8(2)
O3 C10 C9 112.0(2)
O3 C11 H11A 109.5
O3 C11 H11B 109.5
H11A C11 H11B 109.5
O3 C11 H11C 109.5
H11A C11 H11C 109.5
H11B C11 H11C 109.5
C9 C12 C13 111.4(2)
C9 C12 C17 127.7(2)
C13 C12 C17 120.9(2)
N2 C13 C12 104.44(19)
N2 C13 C14 105.5(2)
C12 C13 C14 119.0(2)
N2 C13 H13 109.1
C12 C13 H13 109.1
C14 C13 H13 109.1
C15 C14 C13 102.0(2)
C15 C14 H14A 111.4
C13 C14 H14A 111.4
C15 C14 H14B 111.4
C13 C14 H14B 111.4
H14A C14 H14B 109.2
C16 C15 C14 102.9(2)
C16 C15 H15A 111.2
C14 C15 H15A 111.2
C16 C15 H15B 111.2
C14 C15 H15B 111.2
H15A C15 H15B 109.1
N2 C16 C15 104.7(2)
N2 C16 H16A 110.8
C15 C16 H16A 110.8
N2 C16 H16B 110.8
C15 C16 H16B 110.8
H16A C16 H16B 108.9
O4 C17 O5 125.5(3)
O4 C17 C12 123.4(3)
O5 C17 C12 110.9(2)
O5 C18 H18A 109.5
O5 C18 H18B 109.5
H18A C18 H18B 109.5
O5 C18 H18C 109.5
H18A C18 H18C 109.5
H18B C18 H18C 109.5
C8 N1 C5 112.20(19)
C8 N1 H1N 122.9(19)
C5 N1 H1N 124.8(19)
C16 N2 C13 109.1(2)
C16 N2 C7 121.5(2)
C13 N2 C7 109.71(18)
C10 O3 C11 116.7(2)
C17 O5 C18 114.0(3)

loop_
_geom_bond_atom_site_label_1
_geom_bond_atom_site_label_2
_geom_bond_distance
C1 C6 1.370(3)
C1 C2 1.383(3)
C1 H1 0.9300
C2 C3 1.380(4)
C2 Cl1 1.746(3)
C3 C4 1.385(4)
C3 H3 0.9300
C4 C5 1.367(4)
C4 H4 0.9300
C5 C6 1.394(3)
C5 N1 1.405(3)
C6 C7 1.518(3)
C7 N2 1.480(3)
C7 C9 1.512(3)
C7 C8 1.559(3)
C8 O1 1.216(3)
C8 N1 1.347(3)
C9 C12 1.323(3)
C9 C10 1.478(3)
C10 O2 1.189(3)
C10 O3 1.328(3)
C11 O3 1.437(4)
C11 H11A 0.9600
C11 H11B 0.9600
C11 H11C 0.9600
C12 C13 1.492(4)
C12 C17 1.509(4)
C13 N2 1.467(3)
C13 C14 1.517(4)
C13 H13 0.9800
C14 C15 1.516(4)
C14 H14A 0.9700
C14 H14B 0.9700
C15 C16 1.511(4)
C15 H15A 0.9700
C15 H15B 0.9700
C16 N2 1.464(3)
C16 H16A 0.9700
C16 H16B 0.9700
C17 O4 1.177(4)
C17 O5 1.300(3)
C18 O5 1.471(4)
C18 H18A 0.9600
C18 H18B 0.9600
C18 H18C 0.9600
N1 H1N 0.81(3)

loop_
_geom_hbond_atom_site_label_D
_geom_hbond_atom_site_label_H
_geom_hbond_atom_site_label_A
_geom_hbond_distance_DH
_geom_hbond_distance_HA
_geom_hbond_distance_DA
_geom_hbond_angle_DHA
_geom_hbond_site_symmetry_A
C11 H11B O1 0.96 2.66 3.438(4) 138.9 2_666
N1 H1N O1 0.81(3) 2.04(3) 2.837(3) 167(3) 2_656
C11 H11B O1 0.96 2.66 3.438(4) 138.9 2_666
N1 H1N O1 0.81(3) 2.04(3) 2.837(3) 167(3) 2_656

loop_
_geom_torsion_atom_site_label_1
_geom_torsion_atom_site_label_2
_geom_torsion_atom_site_label_3
_geom_torsion_atom_site_label_4
_geom_torsion
C6 C1 C2 C3 1.6(4)
C6 C1 C2 Cl1 -176.90(19)
C1 C2 C3 C4 -2.3(4)
Cl1 C2 C3 C4 176.2(2)
C2 C3 C4 C5 0.3(4)
C3 C4 C5 C6 2.4(4)
C3 C4 C5 N1 -175.4(2)
C2 C1 C6 C5 1.0(4)
C2 C1 C6 C7 178.2(2)
C4 C5 C6 C1 -3.1(4)
N1 C5 C6 C1 175.1(2)
C4 C5 C6 C7 179.2(2)
N1 C5 C6 C7 -2.7(3)
C1 C6 C7 N2 70.8(3)
C5 C6 C7 N2 -111.8(2)
C1 C6 C7 C9 -50.8(3)
C5 C6 C7 C9 126.6(2)
C1 C6 C7 C8 -171.5(2)
C5 C6 C7 C8 5.9(2)
N2 C7 C8 O1 -61.1(3)
C9 C7 C8 O1 52.2(3)
C6 C7 C8 O1 174.9(2)
N2 C7 C8 N1 116.6(2)
C9 C7 C8 N1 -130.0(2)
C6 C7 C8 N1 -7.3(2)
N2 C7 C9 C12 -3.6(2)
C6 C7 C9 C12 125.3(2)
C8 C7 C9 C12 -120.1(2)
N2 C7 C9 C10 173.9(2)
C6 C7 C9 C10 -57.1(3)
C8 C7 C9 C10 57.4(3)
C12 C9 C10 O2 179.5(3)
C7 C9 C10 O2 2.4(4)
C12 C9 C10 O3 0.5(4)
C7 C9 C10 O3 -176.5(2)
C10 C9 C12 C13 -174.3(2)
C7 C9 C12 C13 2.9(3)
C10 C9 C12 C17 8.8(4)
C7 C9 C12 C17 -173.9(2)
C9 C12 C13 N2 -1.0(3)
C17 C12 C13 N2 176.1(2)
C9 C12 C13 C14 -118.3(3)
C17 C12 C13 C14 58.8(3)
N2 C13 C14 C15 30.9(3)
C12 C13 C14 C15 147.7(2)
C13 C14 C15 C16 -39.4(3)
C14 C15 C16 N2 33.6(3)
C9 C12 C17 O4 83.3(4)
C13 C12 C17 O4 -93.3(4)
C9 C12 C17 O5 -101.3(3)
C13 C12 C17 O5 82.0(3)
O1 C8 N1 C5 -175.9(2)
C7 C8 N1 C5 6.4(3)
C4 C5 N1 C8 175.5(3)
C6 C5 N1 C8 -2.5(3)
C15 C16 N2 C13 -14.5(3)
C15 C16 N2 C7 -143.6(2)
C12 C13 N2 C16 -136.8(2)
C14 C13 N2 C16 -10.5(3)
C12 C13 N2 C7 -1.4(2)
C14 C13 N2 C7 124.9(2)
C9 C7 N2 C16 131.8(2)
C6 C7 N2 C16 4.4(3)
C8 C7 N2 C16 -109.2(2)
C9 C7 N2 C13 2.9(2)
C6 C7 N2 C13 -124.4(2)
C8 C7 N2 C13 121.9(2)
O2 C10 O3 C11 -2.7(4)
C9 C10 O3 C11 176.2(3)
O4 C17 O5 C18 -4.3(4)
C12 C17 O5 C18 -179.6(3)
